data_6000418
loop_
_publ_author_name
'Goubard, F.'
'Bizot, D.'
'Chassaing, J.'

_publ_section_title
;
 Powder diffraction data for niobium iv hexafluorides: VNbF6 and CrNbF6
;
_journal_name_full 'Powder Diffraction'
_journal_page_first 132
_journal_page_last 133
_journal_paper_doi 10.1017/S0885715600009969
_journal_volume 13
_journal_year 1998
_chemical_formula_sum 'Cr F6 Nb'
_space_group_name_H-M_alt 'I 4/m m m'
_cell_angle_alpha 90.000
_cell_angle_beta 90.000
_cell_angle_gamma 90.000
_cell_length_a 5.5403
_cell_length_b 5.5403
_cell_length_c 8.4530
_cell_volume 259.46
_cod_database_code 6000418

loop_
_atom_site_label
_atom_site_fract_x
_atom_site_fract_y
_atom_site_fract_z
? ? ? ?
